data_7231226
loop_
_publ_author_name
'Li, Jing-Ming'
'Li, Rui'
'Li, Xia'

_publ_section_title
;
 Construction of metal--organic frameworks (MOFs) and highly luminescent
 Eu(iii)-MOF for the detection of inorganic ions and antibiotics in
 aqueous medium
;
_journal_issue 34
_journal_name_full CrystEngComm
_journal_page_first 4962
_journal_paper_doi 10.1039/C8CE00915E
_journal_volume 20
_journal_year 2018
_chemical_formula_sum 'C66 H40 La2 N4 O15'
_chemical_formula_weight 1406.84
_space_group_IT_number 14
_space_group_name_Hall '-P 2ybc'
_space_group_name_H-M_alt 'P 1 21/c 1'
_symmetry_cell_setting monoclinic
_symmetry_space_group_name_Hall '-P 2ybc'
_symmetry_space_group_name_H-M 'P 1 21/c 1'
_atom_sites_solution_hydrogens geom
_atom_sites_solution_primary direct
_atom_sites_solution_secondary difmap
_audit_creation_method SHELXL-97
_audit_update_record
;
2018-06-02 deposited with the CCDC.
2018-07-24 downloaded from the CCDC.
;
_cell_angle_alpha 90.00
_cell_angle_beta 111.831(2)
_cell_angle_gamma 90.00
_cell_formula_units_Z 4
_cell_length_a 23.9553(12)
_cell_length_b 13.6376(7)
_cell_length_c 18.6167(10)
_cell_measurement_reflns_used 73911
_cell_measurement_temperature 296(2)
_cell_measurement_theta_max 25.01
_cell_measurement_theta_min 2.93
_cell_volume 5645.8(5)
_computing_structure_refinement 'SHELXL-97 (Sheldrick, 1997)'
_computing_structure_solution 'SHELXS-97 (Sheldrick, 1990)'
_diffrn_ambient_temperature 296(2)
_diffrn_measured_fraction_theta_full 0.998
_diffrn_measured_fraction_theta_max 0.998
_diffrn_measurement_device_type 'Rigaku Saturn724 CCD'
_diffrn_radiation_monochromator graphite
_diffrn_radiation_source 'fine-focus sealed tube'
_diffrn_radiation_type MoK\a
_diffrn_radiation_wavelength 0.71073
_diffrn_reflns_av_R_equivalents 0.0995
_diffrn_reflns_av_sigmaI/netI 0.0548
_diffrn_reflns_limit_h_max 28
_diffrn_reflns_limit_h_min -28
_diffrn_reflns_limit_k_max 16
_diffrn_reflns_limit_k_min -16
_diffrn_reflns_limit_l_max 22
_diffrn_reflns_limit_l_min -22
_diffrn_reflns_number 73911
_diffrn_reflns_theta_full 25.01
_diffrn_reflns_theta_max 25.01
_diffrn_reflns_theta_min 2.93
_exptl_absorpt_coefficient_mu 1.569
_exptl_absorpt_correction_T_max 1.0000
_exptl_absorpt_correction_T_min 0.6954
_exptl_absorpt_correction_type multi-scan
_exptl_absorpt_process_details 'SADABS; Bruker, 2000'
_exptl_crystal_colour colorless
_exptl_crystal_density_diffrn 1.655
_exptl_crystal_density_method 'not measured'
_exptl_crystal_description block
_exptl_crystal_F_000 2792
_exptl_crystal_size_max 0.132
_exptl_crystal_size_mid 0.090
_exptl_crystal_size_min 0.073
_refine_diff_density_max 1.163
_refine_diff_density_min -0.840
_refine_diff_density_rms 0.107
_refine_ls_extinction_coef 0.00100(5)
_refine_ls_extinction_expression Fc^*^=kFc[1+0.001xFc^2^\l^3^/sin(2\q)]^-1/4^
_refine_ls_extinction_method SHELXL
_refine_ls_goodness_of_fit_ref 1.059
_refine_ls_hydrogen_treatment mixed
_refine_ls_matrix_type full
_refine_ls_number_parameters 785
_refine_ls_number_reflns 9932
_refine_ls_number_restraints 0
_refine_ls_restrained_S_all 1.059
_refine_ls_R_factor_all 0.0721
_refine_ls_R_factor_gt 0.0385
_refine_ls_shift/su_max 0.000
_refine_ls_shift/su_mean 0.000
_refine_ls_structure_factor_coef Fsqd
_refine_ls_weighting_details 'calc w=1/[\s^2^(Fo^2^)+(0.0190P)^2^+14.0547P] where P=(Fo^2^+2Fc^2^)/3'
_refine_ls_weighting_scheme calc
_refine_ls_wR_factor_gt 0.0671
_refine_ls_wR_factor_ref 0.0794
_reflns_number_gt 7206
_reflns_number_total 9932
_reflns_threshold_expression >2sigma(I)
_cod_data_source_file c8ce00915e2.cif
_cod_data_source_block 111
_cod_depositor_comments 'Adding full bibliography for 7231226--7231229.cif.'
_cod_original_sg_symbol_H-M P2(1)/c
_cod_database_code 7231226

loop_
_symmetry_equiv_pos_as_xyz
'x, y, z'
'-x, y+1/2, -z+1/2'
'-x, -y, -z'
'x, -y-1/2, z-1/2'

loop_
_atom_site_label
_atom_site_type_symbol
_atom_site_fract_x
_atom_site_fract_y
_atom_site_fract_z
_atom_site_U_iso_or_equiv
_atom_site_adp_type
_atom_site_occupancy
_atom_site_symmetry_multiplicity
_atom_site_calc_flag
_atom_site_refinement_flags
La1 La 0.028190(11) 0.357360(18) 0.021870(14) 0.02066(9) Uani 1 1 d .
La2 La 0.457210(12) 0.633000(19) 0.451330(15) 0.02445(9) Uani 1 1 d .
O7 O 0.47047(14) 0.4430(2) 0.42533(17) 0.0327(8) Uani 1 1 d .
O10 O 0.09305(14) 0.2385(2) 0.12984(19) 0.0353(8) Uani 1 1 d .
C5 C -0.0225(2) 0.1258(3) -0.0757(3) 0.0286(11) Uani 1 1 d .
O2 O 0.39626(15) 0.5402(2) 0.5065(2) 0.0383(9) Uani 1 1 d .
O14 O -0.04910(15) 0.3495(2) 0.08074(19) 0.0379(8) Uani 1 1 d .
O11 O 0.07958(15) 0.4627(2) 0.13707(18) 0.0368(9) Uani 1 1 d .
O8 O 0.34981(16) 0.3605(3) 0.2532(3) 0.0643(12) Uani 1 1 d .
N1 N 0.04450(18) 0.2492(3) -0.0895(2) 0.0306(10) Uani 1 1 d .
O9 O 0.13910(14) 0.3240(3) 0.06755(19) 0.0375(9) Uani 1 1 d .
O12 O -0.05813(15) 0.3818(2) -0.09801(18) 0.0381(9) Uani 1 1 d .
N4 N 0.52013(18) 0.7970(3) 0.5153(2) 0.0337(10) Uani 1 1 d .
O5 O 0.34682(15) 0.6790(3) 0.3590(2) 0.0470(10) Uani 1 1 d .
O3 O 0.56125(14) 0.6037(2) 0.44648(18) 0.0322(8) Uani 1 1 d .
C63 C -0.1184(2) 0.4102(4) -0.2292(3) 0.0316(12) Uani 1 1 d .
O13 O -0.05758(14) 0.5012(2) 0.03923(18) 0.0341(8) Uani 1 1 d .
C45 C 0.4998(2) 0.8609(3) 0.5559(3) 0.0372(13) Uani 1 1 d .
C13 C 0.1402(2) 0.2726(3) 0.1242(3) 0.0274(11) Uani 1 1 d .
O6 O 0.43464(17) 0.5389(3) 0.32363(19) 0.0452(10) Uani 1 1 d .
C59 C -0.1578(2) 0.3747(4) 0.1154(3) 0.0383(13) Uani 1 1 d .
C62 C -0.0828(2) 0.4461(4) -0.1484(3) 0.0306(12) Uani 1 1 d .
N3 N 0.4119(2) 0.7595(3) 0.5284(2) 0.0369(10) Uani 1 1 d .
C14 C 0.2002(2) 0.2526(4) 0.1861(3) 0.0304(12) Uani 1 1 d .
C53 C -0.0778(2) 0.4277(3) 0.0637(3) 0.0274(11) Uani 1 1 d .
O4 O 0.41965(15) 0.7753(3) 0.35812(19) 0.0392(9) Uani 1 1 d .
C27 C 0.3952(2) 0.4537(4) 0.5292(3) 0.0275(11) Uani 1 1 d .
C46 C 0.5319(3) 0.9476(4) 0.5889(3) 0.0443(15) Uani 1 1 d .
C24 C 0.5106(2) 0.3405(4) 0.3048(3) 0.0394(13) Uani 1 1 d .
H24 H 0.5453 0.3735 0.3352 0.047 Uiso 1 1 calc R
O1 O 0.33720(15) 0.5105(3) 0.6298(2) 0.0476(10) Uani 1 1 d .
C6 C 0.0145(2) 0.1641(3) -0.1156(3) 0.0282(11) Uani 1 1 d .
C28 C 0.3349(2) 0.4146(3) 0.5236(3) 0.0295(11) Uani 1 1 d .
C3 C -0.0871(2) 0.0005(4) -0.0600(3) 0.0454(15) Uani 1 1 d .
H3 H -0.1074 -0.0588 -0.0743 0.054 Uiso 1 1 calc R
C4 C -0.0530(2) 0.0371(4) -0.1008(3) 0.0359(13) Uani 1 1 d .
C54 C -0.1385(2) 0.4363(3) 0.0695(3) 0.0307(12) Uani 1 1 d .
C19 C 0.2479(2) 0.3142(4) 0.1922(3) 0.0366(13) Uani 1 1 d .
H19 H 0.2420 0.3687 0.1603 0.044 Uiso 1 1 calc R
C39 C 0.3449(2) 0.6244(4) 0.7266(3) 0.0359(12) Uani 1 1 d .
H39 H 0.3840 0.6020 0.7518 0.043 Uiso 1 1 calc R
C34 C 0.3089(2) 0.5810(4) 0.6577(3) 0.0380(13) Uani 1 1 d .
C7 C 0.0176(2) 0.1136(4) -0.1798(3) 0.0379(13) Uani 1 1 d .
C60 C -0.1356(2) 0.2184(4) 0.1780(3) 0.0435(14) Uani 1 1 d .
O15 O -0.11669(17) 0.3097(3) 0.1627(2) 0.0670(13) Uani 1 1 d .
C55 C -0.1790(2) 0.5057(4) 0.0251(3) 0.0491(15) Uani 1 1 d .
H55 H -0.1674 0.5477 -0.0063 0.059 Uiso 1 1 calc R
C64 C -0.1599(3) 0.4677(4) -0.2831(3) 0.0535(16) Uani 1 1 d .
H64 H -0.1677 0.5309 -0.2705 0.064 Uiso 1 1 calc R
C1 C -0.0598(2) 0.1404(4) 0.0210(3) 0.0353(12) Uani 1 1 d .
H1 H -0.0628 0.1752 0.0623 0.042 Uiso 1 1 calc R
C12 C 0.0768(2) 0.2844(4) -0.1273(3) 0.0434(14) Uani 1 1 d .
H12 H 0.0979 0.3422 -0.1092 0.052 Uiso 1 1 calc R
C25 C 0.4552(2) 0.3723(3) 0.3038(2) 0.0300(11) Uani 1 1 d .
C2 C -0.0904(2) 0.0524(4) 0.0008(3) 0.0439(14) Uani 1 1 d .
H2 H -0.1129 0.0290 0.0284 0.053 Uiso 1 1 calc R
C52 C 0.3660(2) 0.7480(4) 0.3303(3) 0.0328(12) Uani 1 1 d .
C66 C -0.1066(2) 0.3165(4) -0.2484(3) 0.0370(13) Uani 1 1 d .
H66 H -0.0788 0.2772 -0.2113 0.044 Uiso 1 1 calc R
C35 C 0.2503(2) 0.6132(5) 0.6212(3) 0.0512(16) Uani 1 1 d .
H35 H 0.2259 0.5849 0.5747 0.061 Uiso 1 1 calc R
C18 C 0.3034(2) 0.2936(4) 0.2457(3) 0.0458(15) Uani 1 1 d .
C33 C 0.3059(2) 0.4437(4) 0.5724(3) 0.0359(13) Uani 1 1 d .
C29 C 0.3061(2) 0.3466(4) 0.4671(3) 0.0443(14) Uani 1 1 d .
H29 H 0.3242 0.3270 0.4330 0.053 Uiso 1 1 calc R
C40 C 0.3596(3) 0.7441(4) 0.5348(3) 0.0498(15) Uani 1 1 d .
H40 H 0.3375 0.6895 0.5101 0.060 Uiso 1 1 calc R
C17 C 0.3135(3) 0.2125(5) 0.2925(3) 0.0615(18) Uani 1 1 d .
H17 H 0.3519 0.1994 0.3281 0.074 Uiso 1 1 calc R
C43 C 0.4218(3) 0.9066(4) 0.6057(3) 0.0503(16) Uani 1 1 d .
C30 C 0.2514(3) 0.3067(5) 0.4597(4) 0.0596(18) Uani 1 1 d .
H30 H 0.2324 0.2621 0.4204 0.072 Uiso 1 1 calc R
C44 C 0.4434(3) 0.8408(4) 0.5638(3) 0.0390(13) Uani 1 1 d .
C11 C 0.0815(3) 0.2407(4) -0.1929(3) 0.0506(15) Uani 1 1 d .
H11 H 0.1042 0.2696 -0.2183 0.061 Uiso 1 1 calc R
C32 C 0.2529(2) 0.4010(4) 0.5681(3) 0.0484(15) Uani 1 1 d .
H32 H 0.2358 0.4177 0.6037 0.058 Uiso 1 1 calc R
C9 C -0.0470(3) -0.0141(4) -0.1649(3) 0.0532(16) Uani 1 1 d .
H9 H -0.0667 -0.0736 -0.1809 0.064 Uiso 1 1 calc R
C49 C 0.5844(3) 0.9673(4) 0.5757(3) 0.0527(17) Uani 1 1 d .
H49 H 0.6065 1.0236 0.5962 0.063 Uiso 1 1 calc R
N2 N -0.02620(17) 0.1779(3) -0.0152(2) 0.0279(9) Uani 1 1 d .
C47 C 0.5081(3) 1.0123(4) 0.6303(3) 0.0590(18) Uani 1 1 d .
H47 H 0.5287 1.0697 0.6512 0.071 Uiso 1 1 calc R
C21 C 0.4089(3) 0.2434(4) 0.2137(3) 0.0559(17) Uani 1 1 d .
H21 H 0.3742 0.2112 0.1820 0.067 Uiso 1 1 calc R
C38 C 0.3236(2) 0.7006(4) 0.7586(3) 0.0340(12) Uani 1 1 d .
C8 C -0.0135(3) 0.0229(4) -0.2021(3) 0.0535(16) Uani 1 1 d .
H8 H -0.0103 -0.0116 -0.2436 0.064 Uiso 1 1 calc R
C10 C 0.0520(3) 0.1552(4) -0.2183(3) 0.0481(15) Uani 1 1 d .
H10 H 0.0547 0.1241 -0.2613 0.058 Uiso 1 1 calc R
C42 C 0.3671(3) 0.8851(5) 0.6120(4) 0.066(2) Uani 1 1 d .
H42 H 0.3521 0.9258 0.6407 0.079 Uiso 1 1 calc R
C23 C 0.5150(3) 0.2614(4) 0.2617(3) 0.0449(14) Uani 1 1 d .
H23 H 0.5523 0.2414 0.2625 0.054 Uiso 1 1 calc R
C20 C 0.4047(2) 0.3231(4) 0.2572(3) 0.0410(14) Uani 1 1 d .
C58 C -0.2139(3) 0.3844(5) 0.1183(4) 0.0546(16) Uani 1 1 d .
H58 H -0.2254 0.3442 0.1507 0.066 Uiso 1 1 calc R
C61 C -0.1778(3) 0.1615(5) 0.1237(3) 0.0580(17) Uani 1 1 d .
H61 H -0.1979 0.1853 0.0739 0.070 Uiso 1 1 calc R
C41 C 0.3354(3) 0.8045(5) 0.5761(4) 0.0635(18) Uani 1 1 d .
H41 H 0.2984 0.7901 0.5791 0.076 Uiso 1 1 calc R
C37 C 0.2650(2) 0.7311(4) 0.7221(3) 0.0434(14) Uani 1 1 d .
H37 H 0.2501 0.7814 0.7437 0.052 Uiso 1 1 calc R
C50 C 0.6035(3) 0.9043(4) 0.5332(3) 0.0519(16) Uani 1 1 d .
H50 H 0.6380 0.9178 0.5233 0.062 Uiso 1 1 calc R
C56 C -0.2358(3) 0.5139(4) 0.0264(4) 0.068(2) Uani 1 1 d .
H56 H -0.2625 0.5604 -0.0043 0.082 Uiso 1 1 calc R
C65 C -0.1903(3) 0.4304(5) -0.3566(3) 0.068(2) Uani 1 1 d .
H65 H -0.2195 0.4683 -0.3931 0.082 Uiso 1 1 calc R
C15 C 0.2090(2) 0.1706(4) 0.2337(3) 0.0447(14) Uani 1 1 d .
H15 H 0.1770 0.1299 0.2304 0.054 Uiso 1 1 calc R
C48 C 0.4564(4) 0.9920(4) 0.6397(3) 0.0618(19) Uani 1 1 d .
H48 H 0.4427 1.0343 0.6688 0.074 Uiso 1 1 calc R
C26 C 0.4520(2) 0.4570(4) 0.3521(3) 0.0296(12) Uani 1 1 d .
C51 C 0.5702(2) 0.8183(4) 0.5044(3) 0.0430(14) Uani 1 1 d .
H51 H 0.5841 0.7746 0.4764 0.052 Uiso 1 1 calc R
C31 C 0.2251(3) 0.3334(5) 0.5110(4) 0.0605(18) Uani 1 1 d .
H31 H 0.1885 0.3059 0.5071 0.073 Uiso 1 1 calc R
C22 C 0.4640(3) 0.2119(5) 0.2175(3) 0.0551(16) Uani 1 1 d .
H22 H 0.4669 0.1566 0.1899 0.066 Uiso 1 1 calc R
C16 C 0.2667(3) 0.1508(5) 0.2864(3) 0.0619(18) Uani 1 1 d .
H16 H 0.2736 0.0955 0.3177 0.074 Uiso 1 1 calc R
C36 C 0.2279(3) 0.6879(5) 0.6539(3) 0.0555(17) Uani 1 1 d .
H36 H 0.1882 0.7085 0.6300 0.067 Uiso 1 1 calc R
C57 C -0.2528(3) 0.4529(5) 0.0735(4) 0.0655(19) Uani 1 1 d .
H57 H -0.2911 0.4584 0.0748 0.079 Uiso 1 1 calc R

loop_
_atom_site_aniso_label
_atom_site_aniso_U_11
_atom_site_aniso_U_22
_atom_site_aniso_U_33
_atom_site_aniso_U_23
_atom_site_aniso_U_13
_atom_site_aniso_U_12
La1 0.02551(16) 0.01587(14) 0.02001(15) -0.00022(11) 0.00778(12) -0.00021(12)
La2 0.02817(16) 0.02071(15) 0.02318(16) 0.00188(12) 0.00807(13) -0.00285(12)
O7 0.042(2) 0.033(2) 0.0217(19) -0.0008(15) 0.0110(16) -0.0050(16)
O10 0.0295(19) 0.031(2) 0.042(2) 0.0073(16) 0.0087(17) -0.0029(16)
C5 0.031(3) 0.020(3) 0.030(3) 0.001(2) 0.005(2) 0.001(2)
O2 0.042(2) 0.0256(19) 0.054(2) 0.0087(17) 0.0253(19) 0.0013(16)
O14 0.048(2) 0.027(2) 0.049(2) 0.0079(16) 0.0304(18) 0.0114(17)
O11 0.048(2) 0.0255(19) 0.0286(19) -0.0088(15) 0.0051(17) -0.0025(16)
O8 0.032(2) 0.049(3) 0.095(3) -0.025(2) 0.004(2) -0.005(2)
N1 0.038(2) 0.027(2) 0.033(2) -0.0013(18) 0.020(2) 0.0014(19)
O9 0.032(2) 0.045(2) 0.036(2) 0.0158(17) 0.0141(17) 0.0060(17)
O12 0.044(2) 0.032(2) 0.0265(19) 0.0003(16) -0.0009(17) 0.0011(17)
N4 0.037(3) 0.024(2) 0.033(2) 0.0053(19) 0.004(2) -0.005(2)
O5 0.039(2) 0.050(2) 0.048(2) 0.0140(19) 0.0105(19) -0.0029(19)
O3 0.0300(19) 0.0313(19) 0.035(2) 0.0074(15) 0.0120(16) 0.0003(16)
C63 0.040(3) 0.030(3) 0.022(3) -0.004(2) 0.007(2) -0.004(2)
O13 0.040(2) 0.0295(19) 0.034(2) 0.0075(15) 0.0157(17) -0.0059(16)
C45 0.052(3) 0.021(3) 0.025(3) 0.003(2) -0.001(3) -0.001(3)
C13 0.032(3) 0.016(2) 0.032(3) -0.001(2) 0.009(2) 0.003(2)
O6 0.065(3) 0.034(2) 0.030(2) 0.0023(17) 0.0091(19) 0.0080(19)
C59 0.041(3) 0.040(3) 0.039(3) 0.012(3) 0.021(3) 0.004(3)
C62 0.029(3) 0.035(3) 0.027(3) -0.005(2) 0.009(2) 0.004(2)
N3 0.047(3) 0.029(2) 0.039(3) 0.002(2) 0.021(2) -0.003(2)
C14 0.031(3) 0.035(3) 0.026(3) -0.004(2) 0.010(2) 0.002(2)
C53 0.035(3) 0.024(3) 0.025(3) 0.000(2) 0.015(2) -0.007(2)
O4 0.032(2) 0.042(2) 0.037(2) 0.0115(17) 0.0045(18) -0.0036(17)
C27 0.032(3) 0.031(3) 0.019(3) -0.004(2) 0.009(2) -0.004(2)
C46 0.059(4) 0.025(3) 0.033(3) 0.004(2) -0.002(3) -0.004(3)
C24 0.042(3) 0.045(3) 0.035(3) 0.005(3) 0.019(3) -0.001(3)
O1 0.035(2) 0.070(3) 0.037(2) -0.027(2) 0.0135(18) -0.010(2)
C6 0.034(3) 0.020(3) 0.024(3) -0.001(2) 0.002(2) 0.004(2)
C28 0.029(3) 0.029(3) 0.030(3) 0.002(2) 0.011(2) -0.004(2)
C3 0.040(3) 0.025(3) 0.060(4) -0.004(3) 0.006(3) -0.010(3)
C4 0.033(3) 0.024(3) 0.043(3) -0.004(2) 0.004(3) 0.002(2)
C54 0.031(3) 0.027(3) 0.035(3) 0.002(2) 0.013(2) -0.003(2)
C19 0.034(3) 0.033(3) 0.035(3) -0.001(2) 0.004(3) -0.002(2)
C39 0.031(3) 0.045(3) 0.029(3) -0.004(2) 0.008(2) -0.008(2)
C34 0.033(3) 0.055(4) 0.029(3) -0.009(3) 0.014(3) -0.010(3)
C7 0.050(3) 0.031(3) 0.030(3) -0.009(2) 0.012(3) 0.003(3)
C60 0.040(3) 0.051(4) 0.043(4) 0.020(3) 0.020(3) 0.012(3)
O15 0.042(2) 0.077(3) 0.079(3) 0.059(3) 0.019(2) 0.007(2)
C55 0.045(4) 0.035(3) 0.069(4) 0.022(3) 0.024(3) 0.004(3)
C64 0.068(4) 0.037(3) 0.038(3) -0.001(3) 0.000(3) -0.003(3)
C1 0.041(3) 0.026(3) 0.041(3) 0.002(2) 0.017(3) -0.002(2)
C12 0.052(4) 0.037(3) 0.045(3) -0.009(3) 0.023(3) -0.006(3)
C25 0.038(3) 0.033(3) 0.016(2) 0.001(2) 0.007(2) -0.005(2)
C2 0.040(3) 0.031(3) 0.061(4) 0.003(3) 0.019(3) -0.010(3)
C52 0.038(3) 0.031(3) 0.031(3) 0.004(2) 0.014(3) 0.010(3)
C66 0.035(3) 0.037(3) 0.037(3) -0.009(2) 0.011(3) -0.003(2)
C35 0.036(3) 0.075(4) 0.035(3) -0.015(3) 0.004(3) -0.011(3)
C18 0.037(3) 0.049(4) 0.045(4) -0.012(3) 0.007(3) 0.000(3)
C33 0.039(3) 0.040(3) 0.027(3) -0.002(2) 0.011(2) -0.009(3)
C29 0.042(3) 0.042(3) 0.050(3) -0.017(3) 0.018(3) -0.010(3)
C40 0.062(4) 0.036(3) 0.062(4) 0.001(3) 0.036(3) 0.000(3)
C17 0.042(4) 0.086(5) 0.043(4) 0.006(4) 0.000(3) 0.006(4)
C43 0.088(5) 0.033(3) 0.039(3) 0.000(3) 0.034(3) 0.005(3)
C30 0.050(4) 0.056(4) 0.068(4) -0.025(3) 0.017(4) -0.023(3)
C44 0.060(4) 0.028(3) 0.026(3) 0.007(2) 0.013(3) 0.003(3)
C11 0.066(4) 0.051(4) 0.051(4) 0.001(3) 0.041(3) 0.005(3)
C32 0.040(3) 0.063(4) 0.048(4) -0.007(3) 0.024(3) -0.017(3)
C9 0.059(4) 0.036(3) 0.052(4) -0.016(3) 0.006(3) -0.010(3)
C49 0.056(4) 0.030(3) 0.049(4) 0.005(3) -0.008(3) -0.018(3)
N2 0.033(2) 0.019(2) 0.031(2) 0.0000(17) 0.011(2) 0.0017(18)
C47 0.090(5) 0.033(3) 0.038(4) -0.005(3) 0.004(4) -0.001(4)
C21 0.056(4) 0.053(4) 0.048(4) -0.025(3) 0.006(3) -0.015(3)
C38 0.034(3) 0.042(3) 0.030(3) -0.002(2) 0.015(2) -0.003(2)
C8 0.074(4) 0.039(4) 0.046(4) -0.020(3) 0.020(3) -0.001(3)
C10 0.068(4) 0.049(4) 0.031(3) -0.007(3) 0.022(3) 0.008(3)
C42 0.114(6) 0.046(4) 0.060(4) 0.006(3) 0.058(4) 0.022(4)
C23 0.053(4) 0.047(4) 0.045(4) 0.004(3) 0.030(3) 0.009(3)
C20 0.037(3) 0.041(3) 0.038(3) -0.007(3) 0.005(3) 0.000(3)
C58 0.050(4) 0.062(4) 0.067(4) 0.017(3) 0.039(3) 0.005(3)
C61 0.071(4) 0.070(5) 0.022(3) 0.014(3) 0.004(3) 0.016(4)
C41 0.083(5) 0.041(4) 0.089(5) 0.007(4) 0.059(4) 0.007(4)
C37 0.038(3) 0.057(4) 0.037(3) -0.005(3) 0.015(3) -0.001(3)
C50 0.046(4) 0.040(4) 0.055(4) 0.010(3) 0.003(3) -0.014(3)
C56 0.041(4) 0.043(4) 0.119(6) 0.026(4) 0.029(4) 0.017(3)
C65 0.086(5) 0.054(4) 0.037(4) 0.004(3) -0.009(3) 0.000(4)
C15 0.043(3) 0.048(4) 0.041(3) 0.015(3) 0.013(3) 0.003(3)
C48 0.107(6) 0.036(4) 0.034(3) -0.009(3) 0.017(4) 0.011(4)
C26 0.025(3) 0.034(3) 0.027(3) -0.003(2) 0.005(2) -0.006(2)
C51 0.039(3) 0.034(3) 0.046(3) 0.007(3) 0.005(3) -0.005(3)
C31 0.045(4) 0.063(4) 0.079(5) -0.011(4) 0.030(4) -0.025(3)
C22 0.078(5) 0.050(4) 0.044(4) -0.013(3) 0.031(4) 0.000(4)
C16 0.053(4) 0.077(5) 0.050(4) 0.034(3) 0.013(3) 0.019(4)
C36 0.033(3) 0.074(5) 0.051(4) -0.008(3) 0.006(3) -0.002(3)
C57 0.048(4) 0.051(4) 0.112(6) 0.011(4) 0.047(4) 0.009(3)

loop_
_atom_type_symbol
_atom_type_description
_atom_type_scat_dispersion_real
_atom_type_scat_dispersion_imag
_atom_type_scat_source
C C 0.0033 0.0016 'International Tables Vol C Tables 4.2.6.8 and 6.1.1.4'
H H 0.0000 0.0000 'International Tables Vol C Tables 4.2.6.8 and 6.1.1.4'
La La -0.2871 2.4523 'International Tables Vol C Tables 4.2.6.8 and 6.1.1.4'
N N 0.0061 0.0033 'International Tables Vol C Tables 4.2.6.8 and 6.1.1.4'
O O 0.0106 0.0060 'International Tables Vol C Tables 4.2.6.8 and 6.1.1.4'

loop_
_geom_angle_atom_site_label_1
_geom_angle_atom_site_label_2
_geom_angle_atom_site_label_3
_geom_angle
_geom_angle_site_symmetry_1
_geom_angle_site_symmetry_3
O12 La1 O13 76.20(11) . 3_565
O12 La1 O14 83.80(11) . .
O13 La1 O14 128.66(11) 3_565 .
O12 La1 O11 133.51(11) . .
O13 La1 O11 79.17(11) 3_565 .
O14 La1 O11 81.71(11) . .
O12 La1 O9 139.96(11) . .
O13 La1 O9 81.42(11) 3_565 .
O14 La1 O9 135.40(11) . .
O11 La1 O9 72.03(11) . .
O12 La1 O10 148.56(10) . .
O13 La1 O10 130.69(10) 3_565 .
O14 La1 O10 87.76(11) . .
O11 La1 O10 74.48(10) . .
O9 La1 O10 51.13(10) . .
O12 La1 N1 71.69(11) . .
O13 La1 N1 85.71(11) 3_565 .
O14 La1 N1 131.57(12) . .
O11 La1 N1 144.35(12) . .
O9 La1 N1 73.91(11) . .
O10 La1 N1 92.17(11) . .
O12 La1 N2 74.29(11) . .
O13 La1 N2 140.54(11) 3_565 .
O14 La1 N2 73.09(11) . .
O11 La1 N2 140.23(11) . .
O9 La1 N2 105.52(11) . .
O10 La1 N2 74.28(10) . .
N1 La1 N2 60.47(12) . .
O12 La1 C13 157.16(12) . .
O13 La1 C13 105.18(12) 3_565 .
O14 La1 C13 110.73(13) . .
O11 La1 C13 67.88(12) . .
O9 La1 C13 25.70(11) . .
O10 La1 C13 25.87(11) . .
N1 La1 C13 85.60(12) . .
N2 La1 C13 92.68(12) . .
O12 La1 O13 67.67(10) . .
O13 La1 O13 81.97(10) 3_565 .
O14 La1 O13 46.70(10) . .
O11 La1 O13 70.31(10) . .
O9 La1 O13 141.00(10) . .
O10 La1 O13 124.85(10) . .
N1 La1 O13 139.25(10) . .
N2 La1 O13 109.71(10) . .
C13 La1 O13 135.12(11) . .
O12 La1 C53 71.92(12) . .
O13 La1 C53 106.05(12) 3_565 .
O14 La1 C53 22.88(11) . .
O11 La1 C53 78.00(12) . .
O9 La1 C53 147.17(11) . .
O10 La1 C53 108.14(11) . .
N1 La1 C53 137.52(12) . .
N2 La1 C53 89.01(12) . .
C13 La1 C53 127.57(13) . .
O13 La1 C53 24.22(10) . .
O12 La1 La1 65.38(8) . 3_565
O13 La1 La1 45.33(8) 3_565 3_565
O14 La1 La1 83.34(7) . 3_565
O11 La1 La1 69.19(8) . 3_565
O9 La1 La1 117.92(8) . 3_565
O10 La1 La1 143.45(7) . 3_565
N1 La1 La1 119.93(8) . 3_565
N2 La1 La1 135.04(8) . 3_565
C13 La1 La1 131.81(9) . 3_565
O13 La1 La1 36.65(6) . 3_565
C53 La1 La1 60.77(9) . 3_565
O2 La2 O7 73.68(11) . 3_666
O2 La2 O4 124.89(11) . .
O7 La2 O4 152.22(11) 3_666 .
O2 La2 O3 132.84(10) . .
O7 La2 O3 67.70(10) 3_666 .
O4 La2 O3 101.41(11) . .
O2 La2 O6 100.23(12) . .
O7 La2 O6 118.14(10) 3_666 .
O4 La2 O6 81.40(11) . .
O3 La2 O6 76.27(11) . .
O2 La2 O5 77.58(11) . .
O7 La2 O5 150.64(11) 3_666 .
O4 La2 O5 50.00(11) . .
O3 La2 O5 140.15(11) . .
O6 La2 O5 72.66(12) . .
O2 La2 O7 72.70(10) . .
O7 La2 O7 71.33(11) 3_666 .
O4 La2 O7 130.77(10) . .
O3 La2 O7 70.11(10) . .
O6 La2 O7 49.38(10) . .
O5 La2 O7 105.68(11) . .
O2 La2 N4 124.56(12) . .
O7 La2 N4 81.85(11) 3_666 .
O4 La2 N4 70.55(11) . .
O3 La2 N4 75.79(12) . .
O6 La2 N4 135.03(13) . .
O5 La2 N4 110.40(12) . .
O7 La2 N4 142.53(11) . .
O2 La2 N3 71.74(12) . .
O7 La2 N3 93.09(11) 3_666 .
O4 La2 N3 76.44(12) . .
O3 La2 N3 134.72(12) . .
O6 La2 N3 144.74(12) . .
O5 La2 N3 72.09(12) . .
O7 La2 N3 143.95(11) . .
N4 La2 N3 60.66(13) . .
O2 La2 C52 102.09(13) . .
O7 La2 C52 167.84(12) 3_666 .
O4 La2 C52 25.02(12) . .
O3 La2 C52 120.82(12) . .
O6 La2 C52 73.60(12) . .
O5 La2 C52 25.15(12) . .
O7 La2 C52 118.82(12) . .
N4 La2 C52 91.71(13) . .
N3 La2 C52 74.75(13) . .
O2 La2 C26 87.12(12) . .
O7 La2 C26 95.10(12) 3_666 .
O4 La2 C26 105.51(12) . .
O3 La2 C26 70.84(11) . .
O6 La2 C26 24.14(11) . .
O5 La2 C26 89.25(12) . .
O7 La2 C26 25.26(11) . .
N4 La2 C26 144.90(13) . .
N3 La2 C26 154.13(13) . .
C52 La2 C26 96.07(13) . .
O2 La2 La2 69.13(8) . 3_666
O7 La2 La2 36.84(7) 3_666 3_666
O4 La2 La2 160.42(8) . 3_666
O3 La2 La2 63.76(7) . 3_666
O6 La2 La2 82.53(8) . 3_666
O5 La2 La2 133.79(8) . 3_666
O7 La2 La2 34.49(7) . 3_666
N4 La2 La2 114.68(8) . 3_666
N3 La2 La2 122.95(8) . 3_666
C52 La2 La2 152.80(10) . 3_666
C26 La2 La2 58.72(9) . 3_666
C26 O7 La2 151.2(3) . 3_666
C26 O7 La2 91.8(3) . .
La2 O7 La2 108.67(11) 3_666 .
C13 O10 La1 90.1(3) . .
N2 C5 C4 122.6(5) . .
N2 C5 C6 118.4(4) . .
C4 C5 C6 119.0(4) . .
C27 O2 La2 136.2(3) . .
C53 O14 La1 106.4(3) . .
C62 O11 La1 133.9(3) 3_565 .
C20 O8 C18 117.7(4) . .
C12 N1 C6 117.4(4) . .
C12 N1 La1 119.7(3) . .
C6 N1 La1 122.4(3) . .
C13 O9 La1 94.3(3) . .
C62 O12 La1 141.4(3) . .
C51 N4 C45 118.6(4) . .
C51 N4 La2 120.2(4) . .
C45 N4 La2 121.2(3) . .
C52 O5 La2 91.1(3) . .
C27 O3 La2 141.2(3) 3_666 .
C64 C63 C66 120.2(5) . .
C64 C63 C62 122.2(5) . .
C66 C63 C62 117.6(4) . .
C53 O13 La1 173.6(3) . 3_565
C53 O13 La1 83.6(3) . .
La1 O13 La1 98.03(10) 3_565 .
N4 C45 C46 121.8(5) . .
N4 C45 C44 118.6(4) . .
C46 C45 C44 119.6(5) . .
O9 C13 O10 122.4(4) . .
O9 C13 C14 117.6(4) . .
O10 C13 C14 120.1(4) . .
O9 C13 La1 60.0(2) . .
O10 C13 La1 64.1(2) . .
C14 C13 La1 166.1(3) . .
C26 O6 La2 97.6(3) . .
C58 C59 O15 121.1(5) . .
C58 C59 C54 121.2(5) . .
O15 C59 C54 117.4(4) . .
O12 C62 O11 125.5(4) . 3_565
O12 C62 C63 116.9(4) . .
O11 C62 C63 117.7(4) 3_565 .
C40 N3 C44 117.3(5) . .
C40 N3 La2 121.7(4) . .
C44 N3 La2 121.0(3) . .
C19 C14 C15 120.5(5) . .
C19 C14 C13 118.5(4) . .
C15 C14 C13 120.8(4) . .
O14 C53 O13 121.4(4) . .
O14 C53 C54 120.3(4) . .
O13 C53 C54 118.2(4) . .
O14 C53 La1 50.8(2) . .
O13 C53 La1 72.2(3) . .
C54 C53 La1 162.8(3) . .
C52 O4 La2 96.0(3) . .
O3 C27 O2 126.3(4) 3_666 .
O3 C27 C28 117.1(4) 3_666 .
O2 C27 C28 116.6(4) . .
C49 C46 C45 117.6(6) . .
C49 C46 C47 123.1(6) . .
C45 C46 C47 119.2(6) . .
C23 C24 C25 121.2(5) . .
C34 O1 C33 122.9(4) . .
N1 C6 C7 122.4(5) . .
N1 C6 C5 118.0(4) . .
C7 C6 C5 119.6(4) . .
C29 C28 C33 117.5(4) . .
C29 C28 C27 118.9(4) . .
C33 C28 C27 123.6(4) . .
C2 C3 C4 119.4(5) . .
C3 C4 C5 117.8(5) . .
C3 C4 C9 122.4(5) . .
C5 C4 C9 119.8(5) . .
C55 C54 C59 117.4(5) . .
C55 C54 C53 119.4(4) . .
C59 C54 C53 123.2(4) . .
C18 C19 C14 119.1(5) . .
C34 C39 C38 121.2(5) . .
C35 C34 O1 125.8(5) . .
C35 C34 C39 119.2(5) . .
O1 C34 C39 114.9(4) . .
C10 C7 C6 117.7(5) . .
C10 C7 C8 123.1(5) . .
C6 C7 C8 119.2(5) . .
C66 C60 C61 120.0(5) 4_566 .
C66 C60 O15 115.7(5) 4_566 .
C61 C60 O15 124.2(5) . .
C59 O15 C60 120.0(4) . .
C56 C55 C54 121.5(5) . .
C63 C64 C65 119.1(6) . .
N2 C1 C2 123.7(5) . .
N1 C12 C11 124.5(5) . .
C20 C25 C24 118.0(5) . .
C20 C25 C26 122.1(5) . .
C24 C25 C26 119.9(4) . .
C3 C2 C1 119.3(5) . .
O5 C52 O4 122.0(4) . .
O5 C52 C38 119.5(5) . 4_575
O4 C52 C38 118.4(5) . 4_575
O5 C52 La2 63.7(3) . .
O4 C52 La2 59.0(2) . .
C38 C52 La2 170.1(3) 4_575 .
C60 C66 C63 120.1(5) 4_565 .
C34 C35 C36 120.2(5) . .
C19 C18 C17 121.6(6) . .
C19 C18 O8 117.4(5) . .
C17 C18 O8 121.0(5) . .
C32 C33 C28 121.1(5) . .
C32 C33 O1 123.1(5) . .
C28 C33 O1 115.5(4) . .
C30 C29 C28 121.8(5) . .
N3 C40 C41 124.0(6) . .
C18 C17 C16 119.7(6) . .
C42 C43 C44 117.7(6) . .
C42 C43 C48 122.9(6) . .
C44 C43 C48 119.4(6) . .
C31 C30 C29 119.4(5) . .
N3 C44 C43 122.3(5) . .
N3 C44 C45 118.5(5) . .
C43 C44 C45 119.2(5) . .
C10 C11 C12 118.0(5) . .
C33 C32 C31 120.2(5) . .
C8 C9 C4 120.8(5) . .
C50 C49 C46 120.1(5) . .
C1 N2 C5 117.2(4) . .
C1 N2 La1 122.5(3) . .
C5 N2 La1 120.2(3) . .
C48 C47 C46 121.2(6) . .
C22 C21 C20 119.8(5) . .
C37 C38 C39 118.9(5) . .
C37 C38 C52 121.4(5) . 4_576
C39 C38 C52 119.5(4) . 4_576
C9 C8 C7 121.6(5) . .
C11 C10 C7 120.0(5) . .
C41 C42 C43 120.0(6) . .
C22 C23 C24 119.6(5) . .
C25 C20 C21 121.1(5) . .
C25 C20 O8 116.7(5) . .
C21 C20 O8 122.2(5) . .
C57 C58 C59 120.0(5) . .
C65 C61 C60 119.7(5) 4_566 .
C42 C41 C40 118.7(6) . .
C38 C37 C36 121.0(5) . .
C49 C50 C51 119.0(6) . .
C55 C56 C57 119.4(6) . .
C61 C65 C64 120.8(6) 4_565 .
C16 C15 C14 118.7(5) . .
C47 C48 C43 121.4(6) . .
O6 C26 O7 121.1(4) . .
O6 C26 C25 121.8(4) . .
O7 C26 C25 117.0(4) . .
O6 C26 La2 58.2(2) . .
O7 C26 La2 63.0(2) . .
C25 C26 La2 174.7(3) . .
N4 C51 C50 122.8(6) . .
C30 C31 C32 119.8(5) . .
C21 C22 C23 120.4(5) . .
C17 C16 C15 120.4(6) . .
C37 C36 C35 119.5(5) . .
C58 C57 C56 120.5(6) . .

loop_
_geom_bond_atom_site_label_1
_geom_bond_atom_site_label_2
_geom_bond_distance
_geom_bond_site_symmetry_2
La1 O12 2.436(3) .
La1 O13 2.471(3) 3_565
La1 O14 2.480(3) .
La1 O11 2.493(3) .
La1 O9 2.512(3) .
La1 O10 2.600(3) .
La1 N1 2.689(4) .
La1 N2 2.738(4) .
La1 C13 2.891(5) .
La1 O13 2.944(3) .
La1 C53 3.072(5) .
La1 La1 4.0994(5) 3_565
La2 O2 2.430(3) .
La2 O7 2.528(3) 3_666
La2 O4 2.535(3) .
La2 O3 2.559(3) .
La2 O6 2.576(3) .
La2 O5 2.638(3) .
La2 O7 2.676(3) .
La2 N4 2.712(4) .
La2 N3 2.715(4) .
La2 C52 2.941(5) .
La2 C26 3.003(5) .
La2 La2 4.2289(5) 3_666
O7 C26 1.282(5) .
O7 La2 2.528(3) 3_666
O10 C13 1.262(5) .
C5 N2 1.362(6) .
C5 C4 1.400(6) .
C5 C6 1.447(7) .
O2 C27 1.257(5) .
O14 C53 1.245(5) .
O11 C62 1.259(6) 3_565
O8 C20 1.386(6) .
O8 C18 1.404(7) .
N1 C12 1.314(6) .
N1 C6 1.356(6) .
O9 C13 1.257(5) .
O12 C62 1.259(5) .
N4 C51 1.322(6) .
N4 C45 1.358(6) .
O5 C52 1.250(6) .
O3 C27 1.247(5) 3_666
C63 C64 1.367(7) .
C63 C66 1.384(7) .
C63 C62 1.508(6) .
O13 C53 1.268(5) .
O13 La1 2.471(3) 3_565
C45 C46 1.419(7) .
C45 C44 1.440(7) .
C13 C14 1.496(6) .
O6 C26 1.239(6) .
C59 C58 1.371(7) .
C59 O15 1.372(6) .
C59 C54 1.393(6) .
C62 O11 1.259(6) 3_565
N3 C40 1.320(7) .
N3 C44 1.364(6) .
C14 C19 1.388(7) .
C14 C15 1.393(7) .
C53 C54 1.503(6) .
O4 C52 1.251(6) .
C27 O3 1.247(5) 3_666
C27 C28 1.506(6) .
C46 C49 1.394(8) .
C46 C47 1.424(8) .
C24 C23 1.371(7) .
C24 C25 1.391(7) .
O1 C34 1.384(6) .
O1 C33 1.392(6) .
C6 C7 1.406(6) .
C28 C29 1.381(7) .
C28 C33 1.391(7) .
C3 C2 1.361(7) .
C3 C4 1.400(7) .
C4 C9 1.436(7) .
C54 C55 1.387(7) .
C19 C18 1.363(7) .
C39 C34 1.385(6) .
C39 C38 1.386(7) .
C34 C35 1.382(7) .
C7 C10 1.399(7) .
C7 C8 1.423(7) .
C60 C66 1.370(7) 4_566
C60 C61 1.374(8) .
C60 O15 1.390(6) .
C55 C56 1.375(8) .
C64 C65 1.387(8) .
C1 N2 1.330(6) .
C1 C2 1.383(7) .
C12 C11 1.400(7) .
C25 C20 1.372(7) .
C25 C26 1.484(6) .
C52 C38 1.514(7) 4_575
C66 C60 1.370(7) 4_565
C35 C36 1.394(8) .
C18 C17 1.372(8) .
C33 C32 1.371(7) .
C29 C30 1.378(7) .
C40 C41 1.391(8) .
C17 C16 1.373(8) .
C43 C42 1.389(9) .
C43 C44 1.408(7) .
C43 C48 1.433(8) .
C30 C31 1.375(8) .
C11 C10 1.355(8) .
C32 C31 1.377(8) .
C9 C8 1.339(8) .
C49 C50 1.356(8) .
C47 C48 1.342(9) .
C21 C22 1.365(8) .
C21 C20 1.381(7) .
C38 C37 1.377(7) .
C38 C52 1.514(7) 4_576
C42 C41 1.361(9) .
C23 C22 1.370(8) .
C58 C57 1.364(8) .
C61 C65 1.369(8) 4_566
C37 C36 1.382(7) .
C50 C51 1.407(7) .
C56 C57 1.375(8) .
C65 C61 1.369(8) 4_565
C15 C16 1.391(7) .

loop_
_geom_torsion_atom_site_label_1
_geom_torsion_atom_site_label_2
_geom_torsion_atom_site_label_3
_geom_torsion_atom_site_label_4
_geom_torsion
_geom_torsion_site_symmetry_1
_geom_torsion_site_symmetry_4
O2 La2 O7 C26 122.5(3) . .
O7 La2 O7 C26 -159.4(3) 3_666 .
O4 La2 O7 C26 1.0(3) . .
O3 La2 O7 C26 -87.1(3) . .
O6 La2 O7 C26 1.7(3) . .
O5 La2 O7 C26 51.2(3) . .
N4 La2 O7 C26 -112.8(3) . .
N3 La2 O7 C26 132.2(3) . .
C52 La2 O7 C26 27.9(3) . .
La2 La2 O7 C26 -159.4(3) 3_666 .
O2 La2 O7 La2 -78.14(13) . 3_666
O7 La2 O7 La2 0.0 3_666 3_666
O4 La2 O7 La2 160.36(11) . 3_666
O3 La2 O7 La2 72.32(12) . 3_666
O6 La2 O7 La2 161.04(19) . 3_666
O5 La2 O7 La2 -149.40(12) . 3_666
N4 La2 O7 La2 46.6(2) . 3_666
N3 La2 O7 La2 -68.4(2) . 3_666
C52 La2 O7 La2 -172.67(13) . 3_666
C26 La2 O7 La2 159.4(3) . 3_666
O12 La1 O10 C13 132.5(3) . .
O13 La1 O10 C13 -10.9(3) 3_565 .
O14 La1 O10 C13 -153.2(3) . .
O11 La1 O10 C13 -71.2(3) . .
O9 La1 O10 C13 8.0(2) . .
N1 La1 O10 C13 75.3(3) . .
N2 La1 O10 C13 133.8(3) . .
O13 La1 O10 C13 -122.9(3) . .
C53 La1 O10 C13 -142.6(3) . .
La1 La1 O10 C13 -77.5(3) 3_565 .
O7 La2 O2 C27 -53.5(4) 3_666 .
O4 La2 O2 C27 149.6(4) . .
O3 La2 O2 C27 -17.7(5) . .
O6 La2 O2 C27 63.0(4) . .
O5 La2 O2 C27 132.5(5) . .
O7 La2 O2 C27 21.5(4) . .
N4 La2 O2 C27 -121.1(4) . .
N3 La2 O2 C27 -152.5(5) . .
C52 La2 O2 C27 138.2(4) . .
C26 La2 O2 C27 42.6(4) . .
La2 La2 O2 C27 -14.9(4) 3_666 .
O12 La1 O14 C53 -56.9(3) . .
O13 La1 O14 C53 9.8(3) 3_565 .
O11 La1 O14 C53 78.7(3) . .
O9 La1 O14 C53 132.5(3) . .
O10 La1 O14 C53 153.4(3) . .
N1 La1 O14 C53 -115.7(3) . .
N2 La1 O14 C53 -132.4(3) . .
C13 La1 O14 C53 141.2(3) . .
O13 La1 O14 C53 8.0(3) . .
La1 La1 O14 C53 8.9(3) 3_565 .
O12 La1 O11 C62 -23.1(5) . 3_565
O13 La1 O11 C62 35.8(4) 3_565 3_565
O14 La1 O11 C62 -96.3(4) . 3_565
O9 La1 O11 C62 120.2(5) . 3_565
O10 La1 O11 C62 173.7(5) . 3_565
N1 La1 O11 C62 102.4(5) . 3_565
N2 La1 O11 C62 -146.9(4) . 3_565
C13 La1 O11 C62 147.2(5) . 3_565
O13 La1 O11 C62 -49.5(4) . 3_565
C53 La1 O11 C62 -73.4(4) . 3_565
La1 La1 O11 C62 -10.3(4) 3_565 3_565
O12 La1 N1 C12 95.8(4) . .
O13 La1 N1 C12 18.9(4) 3_565 .
O14 La1 N1 C12 159.3(3) . .
O11 La1 N1 C12 -45.7(4) . .
O9 La1 N1 C12 -63.4(4) . .
O10 La1 N1 C12 -111.7(4) . .
N2 La1 N1 C12 177.7(4) . .
C13 La1 N1 C12 -86.7(4) . .
O13 La1 N1 C12 91.4(4) . .
C53 La1 N1 C12 128.1(4) . .
La1 La1 N1 C12 50.0(4) 3_565 .
O12 La1 N1 C6 -75.7(3) . .
O13 La1 N1 C6 -152.5(3) 3_565 .
O14 La1 N1 C6 -12.1(4) . .
O11 La1 N1 C6 142.8(3) . .
O9 La1 N1 C6 125.2(3) . .
O10 La1 N1 C6 76.8(3) . .
N2 La1 N1 C6 6.3(3) . .
C13 La1 N1 C6 101.9(3) . .
O13 La1 N1 C6 -80.1(4) . .
C53 La1 N1 C6 -43.4(4) . .
La1 La1 N1 C6 -121.5(3) 3_565 .
O12 La1 O9 C13 -146.2(3) . .
O13 La1 O9 C13 157.5(3) 3_565 .
O14 La1 O9 C13 19.2(3) . .
O11 La1 O9 C13 76.2(3) . .
O10 La1 O9 C13 -8.1(2) . .
N1 La1 O9 C13 -114.5(3) . .
N2 La1 O9 C13 -62.3(3) . .
O13 La1 O9 C13 91.8(3) . .
C53 La1 O9 C13 51.1(4) . .
La1 La1 O9 C13 129.7(2) 3_565 .
O13 La1 O12 C62 -21.3(5) 3_565 .
O14 La1 O12 C62 111.1(5) . .
O11 La1 O12 C62 38.7(6) . .
O9 La1 O12 C62 -79.2(5) . .
O10 La1 O12 C62 -173.6(4) . .
N1 La1 O12 C62 -111.3(5) . .
N2 La1 O12 C62 -174.8(5) . .
C13 La1 O12 C62 -117.7(5) . .
O13 La1 O12 C62 65.6(5) . .
C53 La1 O12 C62 91.0(5) . .
La1 La1 O12 C62 25.6(5) 3_565 .
O2 La2 N4 C51 150.1(3) . .
O7 La2 N4 C51 86.4(4) 3_666 .
O4 La2 N4 C51 -90.4(4) . .
O3 La2 N4 C51 17.4(3) . .
O6 La2 N4 C51 -35.7(4) . .
O5 La2 N4 C51 -121.2(3) . .
O7 La2 N4 C51 42.3(4) . .
N3 La2 N4 C51 -175.4(4) . .
C52 La2 N4 C51 -104.0(4) . .
C26 La2 N4 C51 -0.9(5) . .
La2 La2 N4 C51 69.2(4) 3_666 .
O2 La2 N4 C45 -32.9(4) . .
O7 La2 N4 C45 -96.6(3) 3_666 .
O4 La2 N4 C45 86.7(3) . .
O3 La2 N4 C45 -165.5(3) . .
O6 La2 N4 C45 141.4(3) . .
O5 La2 N4 C45 55.8(4) . .
O7 La2 N4 C45 -140.7(3) . .
N3 La2 N4 C45 1.6(3) . .
C52 La2 N4 C45 73.1(3) . .
C26 La2 N4 C45 176.1(3) . .
La2 La2 N4 C45 -113.7(3) 3_666 .
O2 La2 O5 C52 166.7(3) . .
O7 La2 O5 C52 154.9(3) 3_666 .
O4 La2 O5 C52 5.1(3) . .
O3 La2 O5 C52 -47.9(4) . .
O6 La2 O5 C52 -88.2(3) . .
O7 La2 O5 C52 -125.5(3) . .
N4 La2 O5 C52 44.2(3) . .
N3 La2 O5 C52 92.2(3) . .
C26 La2 O5 C52 -106.0(3) . .
La2 La2 O5 C52 -149.0(3) 3_666 .
O2 La2 O3 C27 -5.1(5) . 3_666
O7 La2 O3 C27 32.3(5) 3_666 3_666
O4 La2 O3 C27 -174.5(5) . 3_666
O6 La2 O3 C27 -96.4(5) . 3_666
O5 La2 O3 C27 -135.9(4) . 3_666
O7 La2 O3 C27 -45.0(5) . 3_666
N4 La2 O3 C27 119.2(5) . 3_666
N3 La2 O3 C27 103.4(5) . 3_666
C52 La2 O3 C27 -157.4(4) . 3_666
C26 La2 O3 C27 -71.8(5) . 3_666
La2 La2 O3 C27 -8.0(4) 3_666 3_666
O12 La1 O13 C53 95.5(3) . .
O13 La1 O13 C53 173.8(3) 3_565 .
O14 La1 O13 C53 -7.6(3) . .
O11 La1 O13 C53 -104.9(3) . .
O9 La1 O13 C53 -120.6(3) . .
O10 La1 O13 C53 -51.5(3) . .
N1 La1 O13 C53 100.0(3) . .
N2 La1 O13 C53 32.7(3) . .
C13 La1 O13 C53 -82.7(3) . .
La1 La1 O13 C53 173.8(3) 3_565 .
O12 La1 O13 La1 -78.32(12) . 3_565
O13 La1 O13 La1 0.0 3_565 3_565
O14 La1 O13 La1 178.59(18) . 3_565
O11 La1 O13 La1 81.31(12) . 3_565
O9 La1 O13 La1 65.57(18) . 3_565
O10 La1 O13 La1 134.76(11) . 3_565
N1 La1 O13 La1 -73.77(18) . 3_565
N2 La1 O13 La1 -141.05(11) . 3_565
C13 La1 O13 La1 103.48(16) . 3_565
C53 La1 O13 La1 -173.8(3) . 3_565
C51 N4 C45 C46 -2.1(7) . .
La2 N4 C45 C46 -179.2(3) . .
C51 N4 C45 C44 176.3(4) . .
La2 N4 C45 C44 -0.8(6) . .
La1 O9 C13 O10 15.5(5) . .
La1 O9 C13 C14 -164.4(3) . .
La1 O10 C13 O9 -14.9(4) . .
La1 O10 C13 C14 165.0(4) . .
O12 La1 C13 O9 67.3(4) . .
O13 La1 C13 O9 -23.1(3) 3_565 .
O14 La1 C13 O9 -165.7(3) . .
O11 La1 C13 O9 -94.4(3) . .
O10 La1 C13 O9 165.5(4) . .
N1 La1 C13 O9 61.3(3) . .
N2 La1 C13 O9 121.4(3) . .
O13 La1 C13 O9 -116.9(3) . .
C53 La1 C13 O9 -147.8(3) . .
La1 La1 C13 O9 -65.8(3) 3_565 .
O12 La1 C13 O10 -98.1(4) . .
O13 La1 C13 O10 171.4(2) 3_565 .
O14 La1 C13 O10 28.8(3) . .
O11 La1 C13 O10 100.1(3) . .
O9 La1 C13 O10 -165.5(4) . .
N1 La1 C13 O10 -104.2(3) . .
N2 La1 C13 O10 -44.1(3) . .
O13 La1 C13 O10 77.6(3) . .
C53 La1 C13 O10 46.7(3) . .
La1 La1 C13 O10 128.7(2) 3_565 .
O12 La1 C13 C14 151.2(13) . .
O13 La1 C13 C14 60.7(15) 3_565 .
O14 La1 C13 C14 -81.9(15) . .
O11 La1 C13 C14 -10.6(14) . .
O9 La1 C13 C14 83.8(15) . .
O10 La1 C13 C14 -110.7(15) . .
N1 La1 C13 C14 145.1(15) . .
N2 La1 C13 C14 -154.8(14) . .
O13 La1 C13 C14 -33.1(15) . .
C53 La1 C13 C14 -64.0(15) . .
La1 La1 C13 C14 18.0(15) 3_565 .
O2 La2 O6 C26 -58.1(3) . .
O7 La2 O6 C26 18.7(3) 3_666 .
O4 La2 O6 C26 177.8(3) . .
O3 La2 O6 C26 73.7(3) . .
O5 La2 O6 C26 -131.6(3) . .
O7 La2 O6 C26 -1.7(3) . .
N4 La2 O6 C26 126.7(3) . .
N3 La2 O6 C26 -130.9(3) . .
C52 La2 O6 C26 -157.9(3) . .
La2 La2 O6 C26 9.0(3) 3_666 .
La1 O12 C62 O11 -27.7(8) . 3_565
La1 O12 C62 C63 151.3(4) . .
C64 C63 C62 O12 161.8(5) . .
C66 C63 C62 O12 -19.8(7) . .
C64 C63 C62 O11 -19.1(7) . 3_565
C66 C63 C62 O11 159.3(5) . 3_565
O2 La2 N3 C40 -30.4(4) . .
O7 La2 N3 C40 -102.1(4) 3_666 .
O4 La2 N3 C40 103.9(4) . .
O3 La2 N3 C40 -163.3(4) . .
O6 La2 N3 C40 51.4(5) . .
O5 La2 N3 C40 52.0(4) . .
O7 La2 N3 C40 -40.2(5) . .
N4 La2 N3 C40 179.0(4) . .
C52 La2 N3 C40 78.1(4) . .
C26 La2 N3 C40 6.3(6) . .
La2 La2 N3 C40 -79.1(4) 3_666 .
O2 La2 N3 C44 148.0(4) . .
O7 La2 N3 C44 76.4(3) 3_666 .
O4 La2 N3 C44 -77.6(3) . .
O3 La2 N3 C44 15.1(4) . .
O6 La2 N3 C44 -130.2(3) . .
O5 La2 N3 C44 -129.5(4) . .
O7 La2 N3 C44 138.3(3) . .
N4 La2 N3 C44 -2.5(3) . .
C52 La2 N3 C44 -103.4(4) . .
C26 La2 N3 C44 -175.3(3) . .
La2 La2 N3 C44 99.4(3) 3_666 .
O9 C13 C14 C19 20.5(6) . .
O10 C13 C14 C19 -159.4(4) . .
La1 C13 C14 C19 -55.8(16) . .
O9 C13 C14 C15 -155.7(5) . .
O10 C13 C14 C15 24.4(7) . .
La1 C13 C14 C15 128.0(13) . .
La1 O14 C53 O13 -16.1(5) . .
La1 O14 C53 C54 162.0(3) . .
La1 O13 C53 O14 118(3) 3_565 .
La1 O13 C53 O14 13.0(4) . .
La1 O13 C53 C54 -60(3) 3_565 .
La1 O13 C53 C54 -165.1(4) . .
La1 O13 C53 La1 105(3) 3_565 .
O12 La1 C53 O14 118.8(3) . .
O13 La1 C53 O14 -172.0(3) 3_565 .
O11 La1 C53 O14 -97.2(3) . .
O9 La1 C53 O14 -72.8(4) . .
O10 La1 C53 O14 -28.1(3) . .
N1 La1 C53 O14 86.5(3) . .
N2 La1 C53 O14 45.0(3) . .
C13 La1 C53 O14 -47.6(3) . .
O13 La1 C53 O14 -165.6(5) . .
La1 La1 C53 O14 -169.9(3) 3_565 .
O12 La1 C53 O13 -75.6(3) . .
O13 La1 C53 O13 -6.4(3) 3_565 .
O14 La1 C53 O13 165.6(5) . .
O11 La1 C53 O13 68.5(2) . .
O9 La1 C53 O13 92.8(3) . .
O10 La1 C53 O13 137.5(2) . .
N1 La1 C53 O13 -107.9(3) . .
N2 La1 C53 O13 -149.4(3) . .
C13 La1 C53 O13 118.0(3) . .
La1 La1 C53 O13 -4.2(2) 3_565 .
O12 La1 C53 C54 54.5(11) . .
O13 La1 C53 C54 123.7(11) 3_565 .
O14 La1 C53 C54 -64.2(10) . .
O11 La1 C53 C54 -161.4(11) . .
O9 La1 C53 C54 -137.1(10) . .
O10 La1 C53 C54 -92.4(11) . .
N1 La1 C53 C54 22.3(11) . .
N2 La1 C53 C54 -19.3(11) . .
C13 La1 C53 C54 -111.9(11) . .
O13 La1 C53 C54 130.1(12) . .
La1 La1 C53 C54 125.9(11) 3_565 .
O2 La2 O4 C52 -27.1(3) . .
O7 La2 O4 C52 -153.1(3) 3_666 .
O3 La2 O4 C52 143.5(3) . .
O6 La2 O4 C52 69.5(3) . .
O5 La2 O4 C52 -5.1(3) . .
O7 La2 O4 C52 70.0(3) . .
N4 La2 O4 C52 -146.2(3) . .
N3 La2 O4 C52 -82.9(3) . .
C26 La2 O4 C52 70.4(3) . .
La2 La2 O4 C52 104.6(3) 3_666 .
La2 O2 C27 O3 26.2(7) . 3_666
La2 O2 C27 C28 -151.4(3) . .
N4 C45 C46 C49 2.3(7) . .
C44 C45 C46 C49 -176.1(5) . .
N4 C45 C46 C47 179.4(5) . .
C44 C45 C46 C47 1.0(7) . .
C12 N1 C6 C7 0.7(7) . .
La1 N1 C6 C7 172.3(3) . .
C12 N1 C6 C5 -178.5(4) . .
La1 N1 C6 C5 -6.8(5) . .
N2 C5 C6 N1 1.3(6) . .
C4 C5 C6 N1 -178.8(4) . .
N2 C5 C6 C7 -177.9(4) . .
C4 C5 C6 C7 2.0(7) . .
O3 C27 C28 C29 -71.1(6) 3_666 .
O2 C27 C28 C29 106.7(5) . .
O3 C27 C28 C33 109.2(5) 3_666 .
O2 C27 C28 C33 -73.0(6) . .
C2 C3 C4 C5 1.2(7) . .
C2 C3 C4 C9 179.4(5) . .
N2 C5 C4 C3 -1.7(7) . .
C6 C5 C4 C3 178.4(4) . .
N2 C5 C4 C9 -180.0(4) . .
C6 C5 C4 C9 0.1(7) . .
C58 C59 C54 C55 -1.9(8) . .
O15 C59 C54 C55 -176.4(5) . .
C58 C59 C54 C53 -179.2(5) . .
O15 C59 C54 C53 6.3(7) . .
O14 C53 C54 C55 -155.9(5) . .
O13 C53 C54 C55 22.3(7) . .
La1 C53 C54 C55 -102.0(11) . .
O14 C53 C54 C59 21.3(7) . .
O13 C53 C54 C59 -160.5(5) . .
La1 C53 C54 C59 75.3(12) . .
C15 C14 C19 C18 -0.3(8) . .
C13 C14 C19 C18 -176.5(5) . .
C33 O1 C34 C35 -18.6(8) . .
C33 O1 C34 C39 164.6(4) . .
C38 C39 C34 C35 -1.3(8) . .
C38 C39 C34 O1 175.7(4) . .
N1 C6 C7 C10 -1.5(7) . .
C5 C6 C7 C10 177.7(4) . .
N1 C6 C7 C8 177.8(5) . .
C5 C6 C7 C8 -3.1(7) . .
C58 C59 O15 C60 38.8(8) . .
C54 C59 O15 C60 -146.8(5) . .
C66 C60 O15 C59 -143.2(5) 4_566 .
C61 C60 O15 C59 40.6(8) . .
C59 C54 C55 C56 0.3(9) . .
C53 C54 C55 C56 177.7(5) . .
C66 C63 C64 C65 0.7(9) . .
C62 C63 C64 C65 179.0(5) . .
C6 N1 C12 C11 0.9(8) . .
La1 N1 C12 C11 -170.9(4) . .
C23 C24 C25 C20 -1.1(7) . .
C23 C24 C25 C26 178.9(5) . .
C4 C3 C2 C1 0.0(8) . .
N2 C1 C2 C3 -0.7(8) . .
La2 O5 C52 O4 -9.3(5) . .
La2 O5 C52 C38 169.4(4) . 4_575
La2 O4 C52 O5 9.7(5) . .
La2 O4 C52 C38 -169.0(4) . 4_575
O2 La2 C52 O5 -13.2(3) . .
O7 La2 C52 O5 -81.5(7) 3_666 .
O4 La2 C52 O5 -170.8(5) . .
O3 La2 C52 O5 146.4(3) . .
O6 La2 C52 O5 84.0(3) . .
O7 La2 C52 O5 63.5(3) . .
N4 La2 C52 O5 -139.2(3) . .
N3 La2 C52 O5 -80.2(3) . .
C26 La2 C52 O5 75.1(3) . .
La2 La2 C52 O5 54.4(4) 3_666 .
O2 La2 C52 O4 157.6(3) . .
O7 La2 C52 O4 89.3(7) 3_666 .
O3 La2 C52 O4 -42.8(3) . .
O6 La2 C52 O4 -105.2(3) . .
O5 La2 C52 O4 170.8(5) . .
O7 La2 C52 O4 -125.7(3) . .
N4 La2 C52 O4 31.6(3) . .
N3 La2 C52 O4 90.6(3) . .
C26 La2 C52 O4 -114.1(3) . .
La2 La2 C52 O4 -134.8(3) 3_666 .
O2 La2 C52 C38 -125(2) . 4_575
O7 La2 C52 C38 166.9(18) 3_666 4_575
O4 La2 C52 C38 78(2) . 4_575
O3 La2 C52 C38 35(2) . 4_575
O6 La2 C52 C38 -28(2) . 4_575
O5 La2 C52 C38 -112(2) . 4_575
O7 La2 C52 C38 -48(2) . 4_575
N4 La2 C52 C38 109(2) . 4_575
N3 La2 C52 C38 168(2) . 4_575
C26 La2 C52 C38 -36(2) . 4_575
La2 La2 C52 C38 -57(2) 3_666 4_575
C64 C63 C66 C60 1.3(8) . 4_565
C62 C63 C66 C60 -177.1(5) . 4_565
O1 C34 C35 C36 -177.2(5) . .
C39 C34 C35 C36 -0.6(9) . .
C14 C19 C18 C17 1.2(8) . .
C14 C19 C18 O8 -176.5(5) . .
C20 O8 C18 C19 -134.5(5) . .
C20 O8 C18 C17 47.8(8) . .
C29 C28 C33 C32 4.6(8) . .
C27 C28 C33 C32 -175.6(5) . .
C29 C28 C33 O1 178.4(4) . .
C27 C28 C33 O1 -1.8(7) . .
C34 O1 C33 C32 -38.3(8) . .
C34 O1 C33 C28 148.0(5) . .
C33 C28 C29 C30 -1.4(8) . .
C27 C28 C29 C30 178.9(5) . .
C44 N3 C40 C41 -1.1(8) . .
La2 N3 C40 C41 177.4(4) . .
C19 C18 C17 C16 -0.8(9) . .
O8 C18 C17 C16 176.8(6) . .
C28 C29 C30 C31 -1.5(9) . .
C40 N3 C44 C43 0.0(7) . .
La2 N3 C44 C43 -178.5(4) . .
C40 N3 C44 C45 -178.2(5) . .
La2 N3 C44 C45 3.3(6) . .
C42 C43 C44 N3 1.6(8) . .
C48 C43 C44 N3 -178.3(5) . .
C42 C43 C44 C45 179.8(5) . .
C48 C43 C44 C45 -0.1(7) . .
N4 C45 C44 N3 -1.6(7) . .
C46 C45 C44 N3 176.8(4) . .
N4 C45 C44 C43 -179.9(4) . .
C46 C45 C44 C43 -1.4(7) . .
N1 C12 C11 C10 -1.7(9) . .
C28 C33 C32 C31 -5.0(9) . .
O1 C33 C32 C31 -178.3(5) . .
C3 C4 C9 C8 -179.4(5) . .
C5 C4 C9 C8 -1.2(8) . .
C45 C46 C49 C50 -0.4(8) . .
C47 C46 C49 C50 -177.4(5) . .
C2 C1 N2 C5 0.2(7) . .
C2 C1 N2 La1 176.4(4) . .
C4 C5 N2 C1 1.0(6) . .
C6 C5 N2 C1 -179.1(4) . .
C4 C5 N2 La1 -175.2(3) . .
C6 C5 N2 La1 4.6(5) . .
O12 La1 N2 C1 -103.9(4) . .
O13 La1 N2 C1 -146.9(3) 3_565 .
O14 La1 N2 C1 -15.8(3) . .
O11 La1 N2 C1 37.3(4) . .
O9 La1 N2 C1 117.7(3) . .
O10 La1 N2 C1 76.7(3) . .
N1 La1 N2 C1 178.5(4) . .
C13 La1 N2 C1 95.1(4) . .
O13 La1 N2 C1 -45.3(4) . .
C53 La1 N2 C1 -32.5(4) . .
La1 La1 N2 C1 -77.4(4) 3_565 .
O12 La1 N2 C5 72.1(3) . .
O13 La1 N2 C5 29.2(4) 3_565 .
O14 La1 N2 C5 160.3(3) . .
O11 La1 N2 C5 -146.6(3) . .
O9 La1 N2 C5 -66.2(3) . .
O10 La1 N2 C5 -107.2(3) . .
N1 La1 N2 C5 -5.4(3) . .
C13 La1 N2 C5 -88.8(3) . .
O13 La1 N2 C5 130.8(3) . .
C53 La1 N2 C5 143.6(3) . .
La1 La1 N2 C5 98.7(3) 3_565 .
C49 C46 C47 C48 178.0(6) . .
C45 C46 C47 C48 1.0(8) . .
C34 C39 C38 C37 2.1(8) . .
C34 C39 C38 C52 -174.7(5) . 4_576
C4 C9 C8 C7 0.1(9) . .
C10 C7 C8 C9 -178.7(6) . .
C6 C7 C8 C9 2.1(8) . .
C12 C11 C10 C7 0.8(8) . .
C6 C7 C10 C11 0.7(8) . .
C8 C7 C10 C11 -178.5(5) . .
C44 C43 C42 C41 -2.2(9) . .
C48 C43 C42 C41 177.7(6) . .
C25 C24 C23 C22 -0.7(8) . .
C24 C25 C20 C21 1.1(8) . .
C26 C25 C20 C21 -178.9(5) . .
C24 C25 C20 O8 -175.6(5) . .
C26 C25 C20 O8 4.4(7) . .
C22 C21 C20 C25 0.8(9) . .
C22 C21 C20 O8 177.3(5) . .
C18 O8 C20 C25 -145.4(5) . .
C18 O8 C20 C21 38.0(8) . .
O15 C59 C58 C57 176.7(6) . .
C54 C59 C58 C57 2.5(9) . .
C66 C60 C61 C65 -0.6(9) 4_566 4_566
O15 C60 C61 C65 175.5(6) . 4_566
C43 C42 C41 C40 1.2(9) . .
N3 C40 C41 C42 0.5(9) . .
C39 C38 C37 C36 -1.1(8) . .
C52 C38 C37 C36 175.7(5) 4_576 .
C46 C49 C50 C51 -1.5(8) . .
C54 C55 C56 C57 0.9(10) . .
C63 C64 C65 C61 -2.0(10) . 4_565
C19 C14 C15 C16 -1.2(8) . .
C13 C14 C15 C16 175.0(5) . .
C46 C47 C48 C43 -2.7(9) . .
C42 C43 C48 C47 -177.7(6) . .
C44 C43 C48 C47 2.2(9) . .
La2 O6 C26 O7 3.2(5) . .
La2 O6 C26 C25 -173.8(4) . .
La2 O7 C26 O6 -139.2(5) 3_666 .
La2 O7 C26 O6 -3.0(5) . .
La2 O7 C26 C25 37.9(8) 3_666 .
La2 O7 C26 C25 174.1(4) . .
La2 O7 C26 La2 -136.2(6) 3_666 .
C20 C25 C26 O6 -75.0(7) . .
C24 C25 C26 O6 105.0(6) . .
C20 C25 C26 O7 107.9(5) . .
C24 C25 C26 O7 -72.1(6) . .
C20 C25 C26 La2 -164(3) . .
C24 C25 C26 La2 16(4) . .
O2 La2 C26 O6 123.2(3) . .
O7 La2 C26 O6 -163.5(3) 3_666 .
O4 La2 C26 O6 -2.3(3) . .
O3 La2 C26 O6 -99.2(3) . .
O5 La2 C26 O6 45.6(3) . .
O7 La2 C26 O6 176.9(5) . .
N4 La2 C26 O6 -80.4(4) . .
N3 La2 C26 O6 88.5(4) . .
C52 La2 C26 O6 21.3(3) . .
La2 La2 C26 O6 -169.6(3) 3_666 .
O2 La2 C26 O7 -53.8(3) . .
O7 La2 C26 O7 19.6(3) 3_666 .
O4 La2 C26 O7 -179.2(2) . .
O3 La2 C26 O7 83.8(3) . .
O6 La2 C26 O7 -176.9(5) . .
O5 La2 C26 O7 -131.4(3) . .
N4 La2 C26 O7 102.7(3) . .
N3 La2 C26 O7 -88.4(4) . .
C52 La2 C26 O7 -155.6(3) . .
La2 La2 C26 O7 13.5(2) 3_666 .
O2 La2 C26 C25 -144(4) . .
O7 La2 C26 C25 -71(4) 3_666 .
O4 La2 C26 C25 90(4) . .
O3 La2 C26 C25 -7(4) . .
O6 La2 C26 C25 92(4) . .
O5 La2 C26 C25 138(4) . .
O7 La2 C26 C25 -91(4) . .
N4 La2 C26 C25 12(4) . .
N3 La2 C26 C25 -179(100) . .
C52 La2 C26 C25 114(4) . .
La2 La2 C26 C25 -77(4) 3_666 .
C45 N4 C51 C50 0.1(7) . .
La2 N4 C51 C50 177.2(4) . .
C49 C50 C51 N4 1.7(8) . .
C29 C30 C31 C32 1.3(10) . .
C33 C32 C31 C30 1.9(10) . .
C20 C21 C22 C23 -2.7(9) . .
C24 C23 C22 C21 2.7(9) . .
C18 C17 C16 C15 -0.7(10) . .
C14 C15 C16 C17 1.6(9) . .
C38 C37 C36 C35 -0.7(9) . .
C34 C35 C36 C37 1.5(9) . .
C59 C58 C57 C56 -1.3(10) . .
C55 C56 C57 C58 -0.4(11) . .
